data_4079388
loop_
_publ_author_name
'Guino-o, Marites A.'
'Zureick, Andrew H.'
'Blank, Natalia F.'
'Anderson, Brian J.'
'Chapp, Timothy W.'
'Kim, Youngmin'
'Glueck, David S.'
'Rheingold, Arnold L.'

_publ_section_title
;
 Synthesis and Structure of Platinum Bis(phospholane) Complexes
 Pt(diphos*)(R)(X), Catalyst Precursors for Asymmetric Phosphine
 Alkylation
;
_journal_issue 19
_journal_name_full Organometallics
_journal_page_first 6900
_journal_paper_doi 10.1021/om300704e
_journal_volume 31
_journal_year 2012
_chemical_formula_sum 'C28 H37 Cl Fe P2 Pt'
_chemical_formula_weight 721.91
_chemical_name_systematic
; 
 ? 
;
_space_group_IT_number 19
_symmetry_cell_setting orthorhombic
_symmetry_space_group_name_Hall 'P 2ac 2ab'
_symmetry_space_group_name_H-M 'P 21 21 21'
_atom_sites_solution_hydrogens geom
_atom_sites_solution_primary direct
_atom_sites_solution_secondary difmap
_audit_creation_method SHELXL-97
_cell_angle_alpha 90.00
_cell_angle_beta 90.00
_cell_angle_gamma 90.00
_cell_formula_units_Z 4
_cell_length_a 12.2108(5)
_cell_length_b 13.9863(6)
_cell_length_c 16.1809(7)
_cell_measurement_reflns_used 9964
_cell_measurement_temperature 100(2)
_cell_measurement_theta_max 25.38
_cell_measurement_theta_min 2.52
_cell_volume 2763.4(2)
_computing_cell_refinement 'Bruker SAINT'
_computing_data_collection 'Bruker APEX2'
_computing_data_reduction 'Bruker SAINT'
_computing_molecular_graphics 'Bruker SHELXTL'
_computing_publication_material 'Bruker SHELXTL'
_computing_structure_refinement 'SHELXL-97 (Sheldrick, 1997)'
_computing_structure_solution 'SHELXS-97 (Sheldrick, 1990)'
_diffrn_ambient_temperature 100(2)
_diffrn_measured_fraction_theta_full 0.998
_diffrn_measured_fraction_theta_max 0.994
_diffrn_measurement_device_type 'Bruker APEX-II CCD'
_diffrn_measurement_method '\f and \w scans'
_diffrn_radiation_monochromator graphite
_diffrn_radiation_source 'fine-focus sealed tube'
_diffrn_radiation_type MoK\a
_diffrn_radiation_wavelength 0.71073
_diffrn_reflns_av_R_equivalents 0.0470
_diffrn_reflns_av_sigmaI/netI 0.0561
_diffrn_reflns_limit_h_max 14
_diffrn_reflns_limit_h_min -14
_diffrn_reflns_limit_k_max 16
_diffrn_reflns_limit_k_min -16
_diffrn_reflns_limit_l_max 19
_diffrn_reflns_limit_l_min -19
_diffrn_reflns_number 16441
_diffrn_reflns_theta_full 25.00
_diffrn_reflns_theta_max 25.43
_diffrn_reflns_theta_min 2.55
_exptl_absorpt_coefficient_mu 5.809
_exptl_absorpt_correction_T_max 0.6536
_exptl_absorpt_correction_T_min 0.3614
_exptl_absorpt_correction_type multi-scan
_exptl_absorpt_process_details SADABS
_exptl_crystal_colour yellow
_exptl_crystal_density_diffrn 1.735
_exptl_crystal_density_method 'not measured'
_exptl_crystal_description plate
_exptl_crystal_F_000 1424
_exptl_crystal_size_max 0.22
_exptl_crystal_size_mid 0.20
_exptl_crystal_size_min 0.08
_refine_diff_density_max 2.620
_refine_diff_density_min -1.255
_refine_diff_density_rms 0.160
_refine_ls_abs_structure_details 'Flack H D (1983), Acta Cryst. A39, 876-881'
_refine_ls_abs_structure_Flack 0.026(8)
_refine_ls_extinction_method none
_refine_ls_goodness_of_fit_ref 1.044
_refine_ls_hydrogen_treatment constr
_refine_ls_matrix_type full
_refine_ls_number_parameters 302
_refine_ls_number_reflns 4988
_refine_ls_number_restraints 0
_refine_ls_restrained_S_all 1.044
_refine_ls_R_factor_all 0.0396
_refine_ls_R_factor_gt 0.0330
_refine_ls_shift/su_max 0.005
_refine_ls_shift/su_mean 0.001
_refine_ls_structure_factor_coef Fsqd
_refine_ls_weighting_details 'calc w=1/[\s^2^(Fo^2^)+(0.0290P)^2^+5.2000P] where P=(Fo^2^+2Fc^2^)/3'
_refine_ls_weighting_scheme calc
_refine_ls_wR_factor_gt 0.0715
_refine_ls_wR_factor_ref 0.0742
_reflns_number_gt 4598
_reflns_number_total 4988
_reflns_threshold_expression >2sigma(I)
_cod_data_source_file om300704e_si_002.cif
_cod_data_source_block glu380
_cod_depositor_comments
;
The following automatic conversions were performed:

'_symmetry_cell_setting' value 'Orthorhombic' changed to
'orthorhombic' according to
/home/saulius/struct/CIF-dictionaries/cif_core.dic dictionary named
'cif_core.dic' version 2.4.2 from 2011-04-26.

Automatic conversion script
Id: cif_fix_values 1891 2012-01-12 08:04:46Z andrius 
;
_cod_original_sg_symbol_H-M P2(1)2(1)2(1)
_cod_database_code 4079388
_alert_comments
;
The A-level alert for this structure arises from atoms with unusual thermal ellipsoids.
Instead of adding restraints, we prefer to report these results directly as 
they appear from the data.
;

loop_
_symmetry_equiv_pos_as_xyz
'x, y, z'
'x+1/2, -y+1/2, -z'
'-x, y+1/2, -z+1/2'
'-x+1/2, -y, z+1/2'

loop_
_atom_site_label
_atom_site_type_symbol
_atom_site_fract_x
_atom_site_fract_y
_atom_site_fract_z
_atom_site_U_iso_or_equiv
_atom_site_adp_type
_atom_site_occupancy
_atom_site_symmetry_multiplicity
_atom_site_calc_flag
_atom_site_refinement_flags
Pt1 Pt 0.70030(2) 0.89696(2) 0.819966(16) 0.01131(8) Uani 1 1 d .
Fe1 Fe 0.87516(9) 0.85311(8) 0.59356(6) 0.0148(2) Uani 1 1 d .
Cl1 Cl 0.72929(13) 0.85376(13) 0.96049(10) 0.0146(4) Uani 1 1 d .
P1 P 0.65071(14) 0.93610(13) 0.69212(11) 0.0119(4) Uani 1 1 d .
P2 P 0.88424(15) 0.85284(14) 0.79917(11) 0.0135(4) Uani 1 1 d .
C1 C 0.7150(7) 1.1327(5) 0.7183(5) 0.0220(17) Uani 1 1 d .
H1A H 0.7296 1.1934 0.6902 0.033 Uiso 1 1 calc R
H1B H 0.7833 1.1076 0.7415 0.033 Uiso 1 1 calc R
H1C H 0.6620 1.1431 0.7629 0.033 Uiso 1 1 calc R
C2 C 0.6682(6) 1.0610(5) 0.6564(4) 0.0177(17) Uani 1 1 d .
H2A H 0.7195 1.0592 0.6082 0.021 Uiso 1 1 calc R
C3 C 0.5546(6) 1.0908(6) 0.6227(5) 0.0218(17) Uani 1 1 d .
H3A H 0.5129 1.1245 0.6663 0.026 Uiso 1 1 calc R
H3B H 0.5638 1.1348 0.5753 0.026 Uiso 1 1 calc R
C4 C 0.4921(7) 1.0017(5) 0.5952(5) 0.0235(18) Uani 1 1 d .
H4A H 0.4139 1.0172 0.5858 0.028 Uiso 1 1 calc R
H4B H 0.5233 0.9762 0.5432 0.028 Uiso 1 1 calc R
C5 C 0.5036(6) 0.9287(5) 0.6645(4) 0.0161(16) Uani 1 1 d .
H5A H 0.4610 0.9532 0.7128 0.019 Uiso 1 1 calc R
C6 C 0.4615(7) 0.8274(6) 0.6458(5) 0.026(2) Uani 1 1 d .
H6A H 0.3824 0.8296 0.6359 0.039 Uiso 1 1 calc R
H6B H 0.4768 0.7855 0.6930 0.039 Uiso 1 1 calc R
H6C H 0.4986 0.8025 0.5966 0.039 Uiso 1 1 calc R
C7 C 0.7130(6) 0.8643(5) 0.6100(4) 0.0153(16) Uani 1 1 d .
C8 C 0.7470(6) 0.7686(5) 0.6194(5) 0.0185(17) Uani 1 1 d .
H8A H 0.7384 0.7296 0.6708 0.022 Uiso 1 1 calc R
C9 C 0.7956(7) 0.7363(5) 0.5451(4) 0.0182(15) Uani 1 1 d .
H9A H 0.8276 0.6716 0.5344 0.022 Uiso 1 1 calc R
C10 C 0.7892(6) 0.8143(5) 0.4883(4) 0.0161(15) Uani 1 1 d .
H10A H 0.8189 0.8144 0.4307 0.019 Uiso 1 1 calc R
C11 C 0.7390(6) 0.8936(6) 0.5288(4) 0.0167(15) Uani 1 1 d .
H11A H 0.7249 0.9580 0.5043 0.020 Uiso 1 1 calc R
C12 C 0.9539(6) 0.8755(5) 0.7017(4) 0.0153(17) Uani 1 1 d .
C13 C 0.9438(6) 0.9632(5) 0.6565(4) 0.0165(17) Uani 1 1 d .
H13A H 0.9035 1.0211 0.6762 0.020 Uiso 1 1 calc R
C14 C 0.9960(7) 0.9551(6) 0.5798(5) 0.0232(19) Uani 1 1 d .
H14A H 1.0001 1.0052 0.5358 0.028 Uiso 1 1 calc R
C15 C 1.0423(6) 0.8623(6) 0.5766(5) 0.0234(19) Uani 1 1 d .
H15A H 1.0836 0.8350 0.5288 0.028 Uiso 1 1 calc R
C16 C 1.0182(6) 0.8133(6) 0.6510(4) 0.0191(17) Uani 1 1 d .
H16A H 1.0406 0.7464 0.6650 0.023 Uiso 1 1 calc R
C17 C 0.8262(6) 0.6578(5) 0.8402(5) 0.0232(18) Uani 1 1 d .
H17A H 0.8543 0.5932 0.8500 0.035 Uiso 1 1 calc R
H17B H 0.7774 0.6572 0.7921 0.035 Uiso 1 1 calc R
H17C H 0.7856 0.6796 0.8889 0.035 Uiso 1 1 calc R
C18 C 0.9209(6) 0.7249(5) 0.8240(5) 0.0197(16) Uani 1 1 d .
H18A H 0.9626 0.6989 0.7757 0.024 Uiso 1 1 calc R
C19 C 1.0014(7) 0.7335(6) 0.8966(5) 0.0228(18) Uani 1 1 d .
H19A H 1.0534 0.6792 0.8954 0.027 Uiso 1 1 calc R
H19B H 0.9606 0.7308 0.9494 0.027 Uiso 1 1 calc R
C20 C 1.0650(6) 0.8283(6) 0.8911(5) 0.0227(18) Uani 1 1 d .
H20A H 1.1185 0.8262 0.8452 0.027 Uiso 1 1 calc R
H20B H 1.1048 0.8409 0.9433 0.027 Uiso 1 1 calc R
C21 C 0.9783(6) 0.9063(6) 0.8755(4) 0.0170(16) Uani 1 1 d .
H21A H 0.9361 0.9141 0.9280 0.020 Uiso 1 1 calc R
C22 C 1.0231(7) 1.0045(6) 0.8527(5) 0.027(2) Uani 1 1 d .
H22A H 1.0685 1.0287 0.8980 0.040 Uiso 1 1 calc R
H22B H 0.9621 1.0486 0.8429 0.040 Uiso 1 1 calc R
H22C H 1.0675 0.9993 0.8025 0.040 Uiso 1 1 calc R
C23 C 0.5425(6) 0.9301(5) 0.8562(4) 0.0155(17) Uani 1 1 d .
C24 C 0.4739(6) 0.8545(6) 0.8822(4) 0.0170(16) Uani 1 1 d .
H24A H 0.5009 0.7908 0.8820 0.020 Uiso 1 1 calc R
C25 C 0.3673(6) 0.8725(6) 0.9082(5) 0.0242(19) Uani 1 1 d .
H25A H 0.3219 0.8209 0.9249 0.029 Uiso 1 1 calc R
C26 C 0.3267(6) 0.9650(6) 0.9099(5) 0.030(2) Uani 1 1 d .
H26A H 0.2540 0.9771 0.9278 0.036 Uiso 1 1 calc R
C27 C 0.3939(6) 1.0393(6) 0.8851(5) 0.0213(18) Uani 1 1 d .
H27A H 0.3664 1.1029 0.8850 0.026 Uiso 1 1 calc R
C28 C 0.5012(6) 1.0222(5) 0.8603(4) 0.0176(16) Uani 1 1 d .
H28A H 0.5469 1.0746 0.8460 0.021 Uiso 1 1 calc R

loop_
_atom_site_aniso_label
_atom_site_aniso_U_11
_atom_site_aniso_U_22
_atom_site_aniso_U_33
_atom_site_aniso_U_23
_atom_site_aniso_U_13
_atom_site_aniso_U_12
Pt1 0.00995(12) 0.01009(12) 0.01389(12) -0.00017(13) 0.00031(12) -0.00016(13)
Fe1 0.0149(6) 0.0130(5) 0.0165(5) -0.0011(4) 0.0027(4) -0.0021(5)
Cl1 0.0122(9) 0.0174(8) 0.0142(8) 0.0008(7) 0.0000(6) 0.0017(7)
P1 0.0134(8) 0.0114(8) 0.0110(9) -0.0008(8) 0.0005(8) 0.0002(7)
P2 0.0099(9) 0.0135(9) 0.0171(10) 0.0009(8) 0.0017(7) 0.0014(8)
C1 0.024(4) 0.015(4) 0.027(4) 0.002(3) 0.006(3) 0.003(3)
C2 0.023(4) 0.014(3) 0.017(4) 0.002(3) 0.004(3) 0.002(3)
C3 0.028(4) 0.016(4) 0.022(4) 0.004(3) 0.005(3) 0.005(4)
C4 0.027(5) 0.020(4) 0.023(4) 0.001(3) -0.006(4) 0.004(4)
C5 0.014(4) 0.027(4) 0.007(4) 0.001(3) 0.001(3) 0.001(3)
C6 0.021(4) 0.027(5) 0.031(5) -0.010(4) -0.011(4) -0.008(4)
C7 0.016(4) 0.010(3) 0.019(4) -0.005(3) -0.010(3) -0.007(3)
C8 0.021(4) 0.013(4) 0.022(4) -0.001(3) 0.000(3) 0.000(3)
C9 0.019(4) 0.014(3) 0.021(4) -0.001(3) -0.001(4) -0.001(4)
C10 0.023(4) 0.016(4) 0.009(3) -0.006(3) 0.003(3) -0.002(4)
C11 0.026(4) 0.011(3) 0.013(3) -0.004(3) -0.011(3) 0.001(4)
C12 0.009(3) 0.017(4) 0.020(4) 0.002(3) -0.002(3) -0.006(3)
C13 0.017(4) 0.016(4) 0.016(4) -0.003(3) -0.002(3) -0.002(3)
C14 0.023(5) 0.022(5) 0.025(4) 0.000(3) 0.004(4) -0.007(4)
C15 0.015(4) 0.035(5) 0.021(4) -0.005(4) 0.004(3) 0.000(4)
C16 0.012(4) 0.020(4) 0.024(4) -0.002(3) 0.005(3) 0.005(3)
C17 0.026(5) 0.018(4) 0.026(4) 0.005(3) -0.002(3) -0.001(3)
C18 0.019(4) 0.017(4) 0.022(4) -0.002(4) 0.001(4) 0.003(3)
C19 0.016(4) 0.022(4) 0.031(5) 0.005(4) -0.006(4) 0.000(4)
C20 0.013(4) 0.028(5) 0.027(4) 0.002(4) -0.003(3) -0.003(4)
C21 0.015(4) 0.022(4) 0.014(3) -0.005(3) 0.002(3) -0.006(4)
C22 0.025(5) 0.019(4) 0.036(5) -0.007(4) 0.001(4) -0.004(4)
C23 0.021(4) 0.017(4) 0.008(3) -0.007(3) -0.005(3) 0.000(3)
C24 0.013(4) 0.017(4) 0.021(4) -0.002(3) 0.000(3) 0.004(3)
C25 0.009(4) 0.038(6) 0.026(4) 0.000(4) -0.001(3) -0.004(4)
C26 0.007(4) 0.051(6) 0.032(5) -0.012(4) -0.003(3) 0.005(4)
C27 0.019(4) 0.024(4) 0.021(4) 0.005(3) -0.003(3) 0.011(4)
C28 0.019(4) 0.017(4) 0.016(4) -0.002(3) -0.003(3) 0.002(3)

loop_
_atom_type_symbol
_atom_type_description
_atom_type_scat_dispersion_real
_atom_type_scat_dispersion_imag
_atom_type_scat_source
C C 0.0033 0.0016 'International Tables Vol C Tables 4.2.6.8 and 6.1.1.4'
H H 0.0000 0.0000 'International Tables Vol C Tables 4.2.6.8 and 6.1.1.4'
P P 0.1023 0.0942 'International Tables Vol C Tables 4.2.6.8 and 6.1.1.4'
Cl Cl 0.1484 0.1585 'International Tables Vol C Tables 4.2.6.8 and 6.1.1.4'
Fe Fe 0.3463 0.8444 'International Tables Vol C Tables 4.2.6.8 and 6.1.1.4'
Pt Pt -1.7033 8.3905 'International Tables Vol C Tables 4.2.6.8 and 6.1.1.4'

loop_
_geom_angle_atom_site_label_1
_geom_angle_atom_site_label_2
_geom_angle_atom_site_label_3
_geom_angle
C23 Pt1 P1 87.4(2)
C23 Pt1 P2 171.5(2)
P1 Pt1 P2 101.04(6)
C23 Pt1 Cl1 85.7(2)
P1 Pt1 Cl1 172.76(6)
P2 Pt1 Cl1 85.88(6)
C7 Fe1 C8 41.2(3)
C7 Fe1 C12 110.1(3)
C8 Fe1 C12 106.4(3)
C7 Fe1 C13 106.4(3)
C8 Fe1 C13 131.7(3)
C12 Fe1 C13 41.5(3)
C7 Fe1 C11 40.8(3)
C8 Fe1 C11 68.6(3)
C12 Fe1 C11 141.9(3)
C13 Fe1 C11 112.5(3)
C7 Fe1 C16 143.2(3)
C8 Fe1 C16 114.1(3)
C12 Fe1 C16 41.1(3)
C13 Fe1 C16 68.1(3)
C11 Fe1 C16 176.0(3)
C7 Fe1 C9 69.3(3)
C8 Fe1 C9 40.7(3)
C12 Fe1 C9 132.7(3)
C13 Fe1 C9 172.0(3)
C11 Fe1 C9 68.9(3)
C16 Fe1 C9 111.0(3)
C7 Fe1 C15 171.9(3)
C8 Fe1 C15 146.7(3)
C12 Fe1 C15 68.6(3)
C13 Fe1 C15 67.1(3)
C11 Fe1 C15 136.0(3)
C16 Fe1 C15 40.2(3)
C9 Fe1 C15 117.8(3)
C7 Fe1 C14 131.8(3)
C8 Fe1 C14 171.0(3)
C12 Fe1 C14 69.3(3)
C13 Fe1 C14 40.0(3)
C11 Fe1 C14 109.6(3)
C16 Fe1 C14 68.2(3)
C9 Fe1 C14 147.7(3)
C15 Fe1 C14 40.1(3)
C7 Fe1 C10 68.2(3)
C8 Fe1 C10 67.8(3)
C12 Fe1 C10 173.1(3)
C13 Fe1 C10 145.2(3)
C11 Fe1 C10 40.5(3)
C16 Fe1 C10 136.9(3)
C9 Fe1 C10 40.5(3)
C15 Fe1 C10 114.1(3)
C14 Fe1 C10 117.0(3)
C7 P1 C2 104.0(3)
C7 P1 C5 101.3(3)
C2 P1 C5 95.1(3)
C7 P1 Pt1 115.3(2)
C2 P1 Pt1 119.4(2)
C5 P1 Pt1 118.3(2)
C12 P2 C21 102.6(3)
C12 P2 C18 103.8(3)
C21 P2 C18 95.4(4)
C12 P2 Pt1 121.6(2)
C21 P2 Pt1 113.1(2)
C18 P2 Pt1 116.4(2)
C1 C2 C3 112.9(6)
C1 C2 P1 117.2(5)
C3 C2 P1 105.1(5)
C4 C3 C2 109.4(6)
C5 C4 C3 106.6(6)
C4 C5 C6 116.2(6)
C4 C5 P1 103.3(5)
C6 C5 P1 115.1(5)
C8 C7 C11 108.0(7)
C8 C7 P1 124.4(6)
C11 C7 P1 127.6(6)
C8 C7 Fe1 69.4(5)
C11 C7 Fe1 71.2(4)
P1 C7 Fe1 123.3(4)
C7 C8 C9 109.6(7)
C7 C8 Fe1 69.4(4)
C9 C8 Fe1 71.6(5)
C8 C9 C10 106.3(6)
C8 C9 Fe1 67.7(4)
C10 C9 Fe1 70.4(4)
C11 C10 C9 108.7(6)
C11 C10 Fe1 68.7(4)
C9 C10 Fe1 69.1(4)
C7 C11 C10 107.4(7)
C7 C11 Fe1 68.0(4)
C10 C11 Fe1 70.8(4)
C16 C12 C13 106.0(6)
C16 C12 P2 130.3(6)
C13 C12 P2 123.5(5)
C16 C12 Fe1 70.7(4)
C13 C12 Fe1 69.5(4)
P2 C12 Fe1 120.1(4)
C14 C13 C12 110.1(7)
C14 C13 Fe1 71.4(4)
C12 C13 Fe1 69.0(4)
C13 C14 C15 106.8(7)
C13 C14 Fe1 68.6(4)
C15 C14 Fe1 69.9(5)
C14 C15 C16 109.3(7)
C14 C15 Fe1 70.0(4)
C16 C15 Fe1 69.6(4)
C15 C16 C12 107.9(7)
C15 C16 Fe1 70.2(4)
C12 C16 Fe1 68.2(4)
C17 C18 C19 113.9(7)
C17 C18 P2 116.4(5)
C19 C18 P2 103.9(5)
C18 C19 C20 110.2(6)
C19 C20 C21 105.8(6)
C22 C21 C20 115.6(6)
C22 C21 P2 115.3(5)
C20 C21 P2 104.5(5)
C28 C23 C24 117.7(7)
C28 C23 Pt1 124.2(6)
C24 C23 Pt1 118.0(5)
C25 C24 C23 120.7(7)
C26 C25 C24 120.6(7)
C27 C26 C25 118.9(7)
C26 C27 C28 120.8(7)
C27 C28 C23 121.1(7)

loop_
_geom_bond_atom_site_label_1
_geom_bond_atom_site_label_2
_geom_bond_distance
Pt1 C23 2.066(8)
Pt1 P1 2.2239(19)
Pt1 P2 2.3534(19)
Pt1 Cl1 2.3792(17)
Fe1 C7 2.004(8)
Fe1 C8 2.005(8)
Fe1 C12 2.021(7)
Fe1 C13 2.027(7)
Fe1 C11 2.045(7)
Fe1 C16 2.055(8)
Fe1 C9 2.057(7)
Fe1 C15 2.063(8)
Fe1 C14 2.064(8)
Fe1 C10 2.073(7)
P1 C7 1.831(7)
P1 C2 1.852(7)
P1 C5 1.853(7)
P2 C12 1.820(7)
P2 C21 1.845(7)
P2 C18 1.888(7)
C1 C2 1.529(10)
C2 C3 1.548(10)
C3 C4 1.527(11)
C4 C5 1.524(10)
C5 C6 1.537(11)
C7 C8 1.410(10)
C7 C11 1.411(10)
C8 C9 1.414(10)
C9 C10 1.429(9)
C10 C11 1.427(10)
C12 C16 1.431(10)
C12 C13 1.433(10)
C13 C14 1.400(11)
C14 C15 1.416(12)
C15 C16 1.416(11)
C17 C18 1.512(10)
C18 C19 1.536(11)
C19 C20 1.540(11)
C20 C21 1.541(11)
C21 C22 1.523(11)
C23 C28 1.386(10)
C23 C24 1.412(10)
C24 C25 1.391(10)
C25 C26 1.385(12)
C26 C27 1.384(12)
C27 C28 1.391(11)
